data_4510798
loop_
_publ_author_name
'Hu, Ting'
'Mak, Thomas C. W.'

_publ_section_title
;
 Structure Diversity of C2@AgnCages Consolidated by Heteroaromatic N-Donor
 Ligands in Silver Ethynediide Complexes
;
_journal_issue 11
_journal_name_full 'Crystal Growth &amp; Design'
_journal_page_first 4957
_journal_paper_doi 10.1021/cg401150t
_journal_volume 13
_journal_year 2013
_chemical_formula_sum 'C82 H57 Ag12 F36 N16 O27'
_chemical_formula_weight 3676.88
_chemical_name_systematic
; 
 ? 
;
_space_group_IT_number 15
_symmetry_cell_setting monoclinic
_symmetry_space_group_name_Hall '-C 2yc'
_symmetry_space_group_name_H-M 'C 1 2/c 1'
_atom_sites_solution_hydrogens geom
_atom_sites_solution_primary direct
_atom_sites_solution_secondary difmap
_audit_creation_method SHELXL-97
_cell_angle_alpha 90.00
_cell_angle_beta 112.0640(10)
_cell_angle_gamma 90.00
_cell_formula_units_Z 4
_cell_length_a 28.5488(14)
_cell_length_b 11.5427(5)
_cell_length_c 35.637(2)
_cell_measurement_reflns_used 53116
_cell_measurement_temperature 296(2)
_cell_measurement_theta_max 24.971
_cell_measurement_theta_min 2.438
_cell_volume 10883.4(9)
_computing_cell_refinement SAINT(Bruker,2001)
_computing_data_collection APEX2(Bruker,2003)
_computing_data_reduction APEX2(Bruker,2003)
_computing_structure_refinement 'SHELXL-97 (Sheldrick, 1997)'
_computing_structure_solution 'SHELXS-97 (Sheldrick, 1990)'
_diffrn_ambient_temperature 296(2)
_diffrn_measured_fraction_theta_full 0.999
_diffrn_measured_fraction_theta_max 0.999
_diffrn_radiation_monochromator graphite
_diffrn_radiation_source 'fine-focus sealed tube'
_diffrn_radiation_type MoK\a
_diffrn_radiation_wavelength 0.71073
_diffrn_reflns_av_R_equivalents 0.0914
_diffrn_reflns_av_sigmaI/netI 0.0787
_diffrn_reflns_limit_h_max 33
_diffrn_reflns_limit_h_min -33
_diffrn_reflns_limit_k_max 13
_diffrn_reflns_limit_k_min -13
_diffrn_reflns_limit_l_max 42
_diffrn_reflns_limit_l_min -41
_diffrn_reflns_number 40225
_diffrn_reflns_theta_full 25.00
_diffrn_reflns_theta_max 25.00
_diffrn_reflns_theta_min 1.93
_exptl_absorpt_coefficient_mu 2.247
_exptl_absorpt_correction_T_max 0.7150
_exptl_absorpt_correction_T_min 0.6621
_exptl_absorpt_correction_type multi-scan
_exptl_absorpt_process_details SADABS
_exptl_crystal_colour colorless
_exptl_crystal_density_diffrn 2.244
_exptl_crystal_density_method 'not measured'
_exptl_crystal_description prism-like
_exptl_crystal_F_000 7060
_exptl_crystal_size_max 0.20
_exptl_crystal_size_mid 0.18
_exptl_crystal_size_min 0.16
_refine_diff_density_max 1.968
_refine_diff_density_min -2.590
_refine_diff_density_rms 0.155
_refine_ls_extinction_coef 0.00014(4)
_refine_ls_extinction_expression Fc^*^=kFc[1+0.001xFc^2^\l^3^/sin(2\q)]^-1/4^
_refine_ls_extinction_method SHELXL
_refine_ls_goodness_of_fit_ref 1.034
_refine_ls_hydrogen_treatment mixed
_refine_ls_matrix_type full
_refine_ls_number_parameters 789
_refine_ls_number_reflns 9580
_refine_ls_number_restraints 13
_refine_ls_restrained_S_all 1.038
_refine_ls_R_factor_all 0.0928
_refine_ls_R_factor_gt 0.0726
_refine_ls_shift/su_max 0.001
_refine_ls_shift/su_mean 0.000
_refine_ls_structure_factor_coef Fsqd
_refine_ls_weighting_details 'calc w=1/[\s^2^(Fo^2^)+(0.0869P)^2^+135.2688P] where P=(Fo^2^+2Fc^2^)/3'
_refine_ls_weighting_scheme calc
_refine_ls_wR_factor_gt 0.1850
_refine_ls_wR_factor_ref 0.2023
_reflns_number_gt 7192
_reflns_number_total 9580
_reflns_threshold_expression >2sigma(I)
_cod_data_source_file cg401150t_si_002.cif
_cod_data_source_block 7
_cod_original_cell_volume 10883.3(10)
_cod_original_sg_symbol_H-M C2/c
_cod_database_code 4510798

loop_
_symmetry_equiv_pos_as_xyz
'x, y, z'
'-x, y, -z+1/2'
'x+1/2, y+1/2, z'
'-x+1/2, y+1/2, -z+1/2'
'-x, -y, -z'
'x, -y, z-1/2'
'-x+1/2, -y+1/2, -z'
'x+1/2, -y+1/2, z-1/2'

loop_
_atom_site_label
_atom_site_type_symbol
_atom_site_fract_x
_atom_site_fract_y
_atom_site_fract_z
_atom_site_U_iso_or_equiv
_atom_site_adp_type
_atom_site_occupancy
_atom_site_symmetry_multiplicity
_atom_site_calc_flag
_atom_site_refinement_flags
Ag1 Ag 1.05398(3) -0.16538(9) 0.32093(2) 0.0690(3) Uani 1 1 d .
Ag2 Ag 1.02072(5) 0.07231(10) 0.31906(4) 0.1024(5) Uani 1 1 d .
Ag3 Ag 0.95164(3) -0.20406(8) 0.26156(2) 0.0612(3) Uani 1 1 d .
Ag4 Ag 0.98806(7) 0.21439(14) 0.25807(5) 0.0679(5) Uani 0.50 1 d PU
Ag5 Ag 0.91337(3) 0.04573(10) 0.22966(3) 0.0776(3) Uani 1 1 d .
Ag6 Ag 0.02866(3) 0.86154(8) 0.51830(3) 0.0693(3) Uani 1 1 d .
Ag7 Ag 0.7500 0.7500 0.0000 0.0799(4) Uani 1 2 d S
C1 C 1.0000 -0.073(2) 0.2500 0.109(7) Uani 1 2 d SU
C2 C 1.0000 0.0195(16) 0.2500 0.068(4) Uani 1 2 d S
C3 C 1.1522(4) -0.2469(9) 0.3118(3) 0.061(3) Uani 1 1 d .
C4 C 1.2083(4) -0.2744(11) 0.3264(4) 0.073(3) Uani 1 1 d .
C5 C 0.9889(4) -0.3896(9) 0.3288(4) 0.066(3) Uani 1 1 d .
C6 C 0.9794(5) -0.4935(12) 0.3515(5) 0.097(5) Uani 1 1 d .
C7 C 1.0904(4) 0.2994(9) 0.3241(3) 0.064(3) Uani 1 1 d .
C8 C 1.1269(6) 0.3914(13) 0.3476(4) 0.089(4) Uani 1 1 d .
C9 C 0.9596(3) -0.1036(8) 0.3521(2) 0.047(2) Uani 1 1 d .
C10 C 0.9408(4) -0.1275(11) 0.3865(3) 0.066(3) Uani 1 1 d .
C11 C 0.9017(4) 0.1547(9) 0.3057(3) 0.060(2) Uani 1 1 d .
C12 C 0.8723(4) 0.1962(11) 0.3304(3) 0.068(3) Uani 1 1 d .
C13 C 0.8489(3) 0.0198(9) 0.1361(3) 0.056(2) Uani 1 1 d .
C14 C 0.7969(5) 0.0336(19) 0.1006(3) 0.109(6) Uani 1 1 d .
C15 C -0.0235(4) 0.7935(8) 0.5774(3) 0.054(2) Uani 1 1 d .
H15 H 0.0040 0.8187 0.5998 0.065 Uiso 1 1 calc R
C16 C -0.0972(4) 0.7213(8) 0.5413(3) 0.055(2) Uani 1 1 d .
C17 C -0.0723(4) 0.7502(8) 0.5158(3) 0.054(2) Uani 1 1 d .
C18 C -0.0939(5) 0.7329(11) 0.4749(3) 0.076(3) Uani 1 1 d .
H18 H -0.0769 0.7525 0.4580 0.092 Uiso 1 1 calc R
C19 C -0.1414(6) 0.6856(14) 0.4595(4) 0.101(5) Uani 1 1 d .
H19 H -0.1569 0.6714 0.4318 0.122 Uiso 1 1 calc R
C20 C -0.1666(5) 0.6589(16) 0.4852(4) 0.110(5) Uani 1 1 d .
H20 H -0.1990 0.6284 0.4740 0.132 Uiso 1 1 calc R
C21 C -0.1458(5) 0.6752(13) 0.5254(4) 0.089(4) Uani 1 1 d .
H21 H -0.1632 0.6563 0.5420 0.107 Uiso 1 1 calc R
C22 C 0.0807(3) 0.9420(9) 0.4612(3) 0.053(2) Uani 1 1 d .
H22 H 0.0520 0.9250 0.4385 0.064 Uiso 1 1 calc R
C23 C 0.1572(3) 0.9930(9) 0.4980(3) 0.053(2) Uani 1 1 d .
C24 C 0.2074(4) 1.0283(14) 0.5147(4) 0.090(4) Uani 1 1 d .
H24 H 0.2250 1.0484 0.4984 0.108 Uiso 1 1 calc R
C25 C 0.2297(5) 1.0323(15) 0.5554(4) 0.099(5) Uani 1 1 d .
H25 H 0.2633 1.0555 0.5671 0.119 Uiso 1 1 calc R
C26 C 0.2035(5) 1.0020(14) 0.5808(3) 0.090(4) Uani 1 1 d .
H26 H 0.2198 1.0061 0.6088 0.108 Uiso 1 1 calc R
C27 C 0.1547(4) 0.9673(11) 0.5642(3) 0.071(3) Uani 1 1 d .
H27 H 0.1372 0.9465 0.5805 0.085 Uiso 1 1 calc R
C28 C 0.1314(4) 0.9631(8) 0.5226(3) 0.053(2) Uani 1 1 d .
C29 C 0.8544(4) 0.6931(10) 0.0650(4) 0.071(3) Uani 1 1 d .
H29 H 0.8432 0.7098 0.0857 0.085 Uiso 1 1 calc R
C30 C 0.9044(5) 0.6441(9) 0.0338(4) 0.077(3) Uani 1 1 d .
C31 C 0.9440(6) 0.6092(13) 0.0236(6) 0.100(4) Uani 1 1 d .
H31 H 0.9757 0.5910 0.0427 0.119 Uiso 1 1 calc R
C32 C 0.9324(8) 0.6037(14) -0.0175(8) 0.125(7) Uani 1 1 d .
H32 H 0.9581 0.5838 -0.0264 0.150 Uiso 1 1 calc R
C33 C 0.8836(8) 0.6265(14) -0.0472(5) 0.108(5) Uani 1 1 d .
H33 H 0.8772 0.6168 -0.0746 0.129 Uiso 1 1 calc R
C34 C 0.8461(6) 0.6630(12) -0.0346(5) 0.091(4) Uani 1 1 d .
H34 H 0.8145 0.6837 -0.0534 0.109 Uiso 1 1 calc R
C35 C 0.8560(5) 0.6685(9) 0.0057(4) 0.070(3) Uani 1 1 d .
C36 C 0.8072(6) 0.5871(12) 0.3168(4) 0.091(4) Uani 1 1 d .
H36 H 0.8243 0.5176 0.3257 0.110 Uiso 1 1 calc R
C37 C 0.8319(4) 0.6798(11) 0.3076(4) 0.073(3) Uani 1 1 d .
H37 H 0.8655 0.6745 0.3102 0.088 Uiso 1 1 calc R
C38 C 0.7570(5) 0.5974(12) 0.3129(4) 0.082(4) Uani 1 1 d .
H38 H 0.7418 0.5344 0.3200 0.099 Uiso 1 1 calc R
C39 C 0.7295(4) 0.6936(11) 0.2995(3) 0.068(3) Uani 1 1 d .
H39 H 0.6958 0.6977 0.2966 0.082 Uiso 1 1 calc R
C40 C 0.7542(3) 0.7877(9) 0.2900(3) 0.055(2) Uani 1 1 d .
C41 C 0.8046(4) 0.7796(9) 0.2945(3) 0.055(2) Uani 1 1 d .
C42 C 0.7771(5) 0.9539(10) 0.2734(4) 0.073(3) Uani 1 1 d .
H42 H 0.7762 1.0305 0.2651 0.088 Uiso 1 1 calc R
F1 F 1.2329(3) -0.2002(10) 0.3145(5) 0.171(6) Uani 1 1 d .
F2 F 1.2303(4) -0.2666(17) 0.3657(4) 0.206(8) Uani 1 1 d .
F3 F 1.2191(3) -0.3711(9) 0.3175(4) 0.168(6) Uani 1 1 d .
F4 F 1.0140(4) -0.5145(10) 0.3852(4) 0.196(7) Uani 1 1 d .
F5 F 0.9370(4) -0.4898(11) 0.3546(5) 0.175(6) Uani 1 1 d .
F6 F 0.9769(5) -0.5916(8) 0.3307(4) 0.170(5) Uani 1 1 d .
F7 F 1.1703(4) 0.3898(12) 0.3450(4) 0.158(5) Uani 1 1 d .
F8 F 1.1292(5) 0.4079(12) 0.3840(3) 0.185(7) Uani 1 1 d .
F9 F 1.1104(5) 0.4969(9) 0.3309(5) 0.174(5) Uani 1 1 d .
F10 F 0.9630(6) -0.2249(12) 0.4049(4) 0.195(7) Uani 1 1 d .
F11 F 0.9550(3) -0.0530(11) 0.4152(3) 0.144(4) Uani 1 1 d .
F12 F 0.8935(3) -0.1426(11) 0.3759(2) 0.128(4) Uani 1 1 d .
F13 F 0.8970(4) 0.2496(14) 0.3626(4) 0.187(7) Uani 1 1 d .
F14 F 0.8373(5) 0.2680(13) 0.3111(4) 0.189(7) Uani 1 1 d .
F15 F 0.8455(5) 0.1199(10) 0.3385(4) 0.170(6) Uani 1 1 d .
F16 F 0.8018(5) 0.1202(11) 0.0774(3) 0.165(5) Uani 1 1 d .
F17 F 0.7610(3) 0.0473(19) 0.1099(3) 0.252(11) Uani 1 1 d .
F18 F 0.7877(4) -0.0501(11) 0.0744(3) 0.142(4) Uani 1 1 d .
N1 N -0.0250(3) 0.7957(8) 0.5399(2) 0.060(2) Uani 1 1 d .
N2 N -0.0652(3) 0.7515(7) 0.5796(2) 0.0532(18) Uani 1 1 d .
H2 H -0.0714 0.7441 0.6013 0.064 Uiso 1 1 calc R
N3 N 0.0830(3) 0.9304(7) 0.4982(2) 0.0557(19) Uani 1 1 d .
N4 N 0.1234(3) 0.9805(7) 0.4593(2) 0.0536(19) Uani 1 1 d .
H4 H 0.1289 0.9949 0.4376 0.064 Uiso 1 1 calc R
N5 N 0.8256(3) 0.6989(8) 0.0276(3) 0.072(2) Uani 1 1 d .
N6 N 0.9011(4) 0.6617(9) 0.0719(3) 0.078(3) Uani 1 1 d .
H6 H 0.9250 0.6535 0.0952 0.094 Uiso 1 1 calc R
N7 N 0.8168(4) 0.8872(9) 0.2838(3) 0.072(3) Uani 1 1 d .
H7 H 0.8460 0.9070 0.2840 0.086 Uiso 1 1 calc R
N8 N 0.7378(3) 0.8965(9) 0.2763(3) 0.071(2) Uani 1 1 d .
H8 H 0.7078 0.9233 0.2706 0.085 Uiso 1 1 calc R
O1 O 1.1332(3) -0.2409(6) 0.3374(2) 0.0624(17) Uani 1 1 d .
O2 O 1.1328(3) -0.2327(10) 0.2749(2) 0.099(3) Uani 1 1 d .
O3 O 1.0249(3) -0.3279(6) 0.3486(2) 0.0677(19) Uani 1 1 d .
O4 O 0.9582(4) -0.3810(7) 0.2929(3) 0.100(3) Uani 1 1 d .
O5 O 1.0698(3) 0.2444(6) 0.3422(2) 0.0596(17) Uani 1 1 d .
O6 O 1.0879(4) 0.2889(9) 0.2888(3) 0.109(3) Uani 1 1 d U
O7 O 1.0031(3) -0.0622(7) 0.3634(2) 0.068(2) Uani 1 1 d .
O8 O 0.9298(2) -0.1265(7) 0.3180(2) 0.0637(18) Uani 1 1 d .
O9 O 0.9472(3) 0.1713(8) 0.3214(3) 0.103(4) Uani 1 1 d .
O10 O 0.8760(3) 0.1032(7) 0.2737(2) 0.0686(19) Uani 1 1 d .
O11 O 0.8478(2) 0.0344(7) 0.16997(19) 0.0649(19) Uani 1 1 d .
O12 O 0.8842(3) -0.0057(8) 0.1256(2) 0.071(2) Uani 1 1 d .
O1W O 1.0000 0.4234(14) 0.2500 0.277(19) Uani 1 2 d SU
H1WA H 1.0300 0.4425 0.2648 0.416 Uiso 0.50 1 d PR
H1WB H 0.9948 0.4378 0.2254 0.416 Uiso 0.50 1 d PR
H1WC H 0.9793 0.4618 0.2571 0.416 Uiso 0.50 1 d PR
O2W O 0.1373(4) 0.4526(10) 0.2513(3) 0.109(3) Uani 1 1 d .
H2WA H 0.1122 0.4967 0.2396 0.163 Uiso 1 1 d R
H2WB H 0.1228 0.3983 0.2589 0.163 Uiso 1 1 d R

loop_
_atom_site_aniso_label
_atom_site_aniso_U_11
_atom_site_aniso_U_22
_atom_site_aniso_U_33
_atom_site_aniso_U_23
_atom_site_aniso_U_13
_atom_site_aniso_U_12
Ag1 0.0427(4) 0.1129(7) 0.0522(4) 0.0173(4) 0.0186(3) 0.0073(4)
Ag2 0.1280(9) 0.1122(8) 0.1101(8) -0.0630(7) 0.0938(8) -0.0675(7)
Ag3 0.0477(4) 0.0839(6) 0.0484(4) 0.0082(4) 0.0137(3) -0.0174(4)
Ag4 0.0637(12) 0.0635(9) 0.0633(11) -0.0028(7) 0.0089(7) 0.0052(8)
Ag5 0.0392(4) 0.1225(8) 0.0714(6) 0.0183(5) 0.0211(4) 0.0228(4)
Ag6 0.0633(5) 0.0908(6) 0.0638(5) -0.0006(4) 0.0354(4) -0.0191(4)
Ag7 0.0548(7) 0.0871(9) 0.0764(8) -0.0019(7) 0.0001(6) 0.0047(6)
C1 0.109(10) 0.107(11) 0.135(11) 0.000 0.074(8) 0.000
C2 0.062(9) 0.079(11) 0.068(9) 0.000 0.033(8) 0.000
C3 0.047(5) 0.063(6) 0.070(7) -0.004(5) 0.017(5) 0.005(5)
C4 0.044(6) 0.075(8) 0.092(9) 0.019(6) 0.018(6) 0.011(5)
C5 0.057(6) 0.052(6) 0.083(8) 0.016(5) 0.018(6) 0.012(5)
C6 0.058(7) 0.063(8) 0.130(12) 0.033(8) -0.012(8) -0.011(6)
C7 0.081(7) 0.063(6) 0.055(6) -0.008(5) 0.034(5) -0.020(6)
C8 0.122(12) 0.088(10) 0.081(8) -0.028(7) 0.064(8) -0.053(9)
C9 0.038(5) 0.062(6) 0.034(4) 0.001(4) 0.005(4) -0.006(4)
C10 0.047(6) 0.104(9) 0.045(5) -0.003(6) 0.015(4) -0.009(6)
C11 0.045(6) 0.059(6) 0.075(7) 0.005(5) 0.021(5) 0.000(5)
C12 0.051(6) 0.092(8) 0.062(6) -0.006(6) 0.023(5) -0.012(6)
C13 0.045(5) 0.076(7) 0.045(5) -0.001(4) 0.013(4) 0.012(5)
C14 0.082(9) 0.208(18) 0.034(6) 0.001(9) 0.017(6) 0.059(10)
C15 0.056(6) 0.060(6) 0.047(5) 0.003(4) 0.018(4) -0.006(5)
C16 0.066(6) 0.051(5) 0.051(5) 0.002(4) 0.026(5) 0.000(5)
C17 0.060(6) 0.053(5) 0.054(5) 0.000(4) 0.026(5) -0.001(5)
C18 0.083(8) 0.099(9) 0.052(6) -0.002(6) 0.030(6) -0.018(7)
C19 0.096(10) 0.133(13) 0.059(7) -0.025(8) 0.011(7) -0.038(9)
C20 0.069(8) 0.167(16) 0.079(9) -0.026(9) 0.012(7) -0.054(9)
C21 0.070(8) 0.121(11) 0.082(8) -0.015(8) 0.036(7) -0.036(8)
C22 0.040(5) 0.072(6) 0.042(5) 0.007(4) 0.010(4) 0.000(4)
C23 0.049(5) 0.064(6) 0.040(5) -0.001(4) 0.011(4) -0.009(4)
C24 0.052(6) 0.149(13) 0.066(7) 0.005(8) 0.018(6) -0.012(7)
C25 0.055(7) 0.157(14) 0.069(8) -0.008(8) 0.004(6) -0.026(8)
C26 0.080(9) 0.133(12) 0.046(6) 0.010(7) 0.009(6) 0.010(8)
C27 0.075(8) 0.093(8) 0.039(5) 0.007(5) 0.015(5) 0.005(6)
C28 0.048(5) 0.058(6) 0.053(5) 0.004(4) 0.019(4) 0.005(4)
C29 0.065(7) 0.071(7) 0.064(7) -0.001(5) 0.010(6) 0.000(6)
C30 0.067(7) 0.050(6) 0.103(10) 0.003(6) 0.021(7) 0.000(5)
C31 0.088(10) 0.093(10) 0.125(13) -0.001(9) 0.049(10) 0.007(8)
C32 0.116(14) 0.087(11) 0.20(2) -0.013(13) 0.094(16) -0.001(10)
C33 0.148(16) 0.094(10) 0.096(11) -0.003(8) 0.062(11) -0.007(11)
C34 0.091(10) 0.089(9) 0.090(10) 0.000(7) 0.030(8) -0.007(8)
C35 0.071(7) 0.053(6) 0.071(7) -0.003(5) 0.010(6) -0.008(5)
C36 0.114(11) 0.072(8) 0.087(9) -0.009(7) 0.037(8) -0.003(8)
C37 0.058(6) 0.081(8) 0.081(8) -0.018(6) 0.026(6) -0.005(6)
C38 0.098(10) 0.086(9) 0.079(8) -0.010(7) 0.052(7) -0.031(8)
C39 0.062(7) 0.082(8) 0.072(7) -0.015(6) 0.038(6) -0.031(6)
C40 0.042(5) 0.073(7) 0.051(5) -0.010(5) 0.018(4) -0.008(5)
C41 0.045(5) 0.066(6) 0.056(5) -0.011(5) 0.022(4) -0.016(5)
C42 0.081(8) 0.061(7) 0.077(7) 0.006(6) 0.029(6) -0.015(6)
F1 0.053(5) 0.156(9) 0.294(16) 0.082(10) 0.054(7) 0.003(5)
F2 0.072(6) 0.40(2) 0.111(8) -0.026(11) -0.005(6) 0.070(10)
F3 0.067(5) 0.114(7) 0.285(16) -0.054(8) 0.021(7) 0.032(5)
F4 0.156(9) 0.128(8) 0.197(11) 0.108(8) -0.055(9) -0.054(7)
F5 0.118(8) 0.173(11) 0.253(15) 0.126(11) 0.090(9) 0.028(8)
F6 0.219(14) 0.060(5) 0.236(14) 0.002(7) 0.091(11) -0.008(7)
F7 0.104(7) 0.227(13) 0.158(9) -0.060(9) 0.065(7) -0.079(8)
F8 0.249(13) 0.231(13) 0.107(7) -0.097(8) 0.102(8) -0.180(12)
F9 0.206(13) 0.084(7) 0.242(15) -0.046(8) 0.095(11) -0.049(8)
F10 0.280(16) 0.192(12) 0.205(12) 0.126(10) 0.196(13) 0.103(11)
F11 0.102(6) 0.240(12) 0.101(6) -0.100(7) 0.052(5) -0.060(7)
F12 0.068(5) 0.256(12) 0.073(5) -0.037(6) 0.040(4) -0.059(6)
F13 0.104(7) 0.289(16) 0.185(11) -0.147(12) 0.073(8) -0.053(9)
F14 0.202(12) 0.250(15) 0.167(11) 0.067(10) 0.127(10) 0.144(12)
F15 0.244(14) 0.154(9) 0.193(11) -0.068(8) 0.175(11) -0.091(10)
F16 0.181(11) 0.151(10) 0.102(7) 0.032(7) -0.018(7) 0.042(8)
F17 0.070(6) 0.61(3) 0.067(5) -0.012(11) 0.015(5) 0.114(11)
F18 0.101(7) 0.222(12) 0.082(6) -0.034(7) 0.009(5) -0.022(7)
N1 0.055(5) 0.072(5) 0.058(5) -0.001(4) 0.027(4) -0.013(4)
N2 0.055(5) 0.061(5) 0.051(4) -0.001(4) 0.028(4) -0.008(4)
N3 0.044(4) 0.073(5) 0.051(4) -0.003(4) 0.019(4) -0.007(4)
N4 0.044(4) 0.073(5) 0.045(4) 0.004(4) 0.019(3) -0.004(4)
N5 0.051(5) 0.073(6) 0.076(6) -0.002(5) 0.005(5) 0.004(4)
N6 0.062(6) 0.075(6) 0.082(7) -0.001(5) 0.010(5) 0.004(5)
N7 0.057(5) 0.089(7) 0.082(6) -0.004(5) 0.039(5) -0.021(5)
N8 0.057(5) 0.081(7) 0.071(6) -0.004(5) 0.020(4) -0.003(5)
O1 0.050(4) 0.076(5) 0.065(4) 0.013(4) 0.026(3) 0.006(3)
O2 0.044(4) 0.189(10) 0.057(5) -0.006(5) 0.012(4) 0.020(5)
O3 0.047(4) 0.067(4) 0.078(5) 0.008(4) 0.010(3) -0.011(3)
O4 0.109(7) 0.070(5) 0.080(6) 0.016(4) -0.010(5) -0.025(5)
O5 0.065(4) 0.064(4) 0.061(4) -0.014(3) 0.037(3) -0.022(3)
O6 0.151(7) 0.112(6) 0.078(5) -0.016(4) 0.060(5) -0.051(5)
O7 0.053(4) 0.086(5) 0.054(4) 0.013(4) 0.005(3) -0.021(4)
O8 0.043(4) 0.096(5) 0.050(4) 0.004(3) 0.015(3) -0.009(3)
O9 0.039(4) 0.090(6) 0.168(10) -0.063(6) 0.025(5) -0.004(4)
O10 0.044(4) 0.099(6) 0.067(4) 0.001(4) 0.025(3) 0.001(4)
O11 0.047(4) 0.101(6) 0.046(4) -0.011(3) 0.017(3) 0.014(4)
O12 0.051(4) 0.116(6) 0.052(4) 0.002(4) 0.026(3) 0.022(4)
O1W 0.28(3) 0.049(3) 0.43(5) 0.000 0.05(3) 0.000
O2W 0.078(6) 0.142(9) 0.107(7) 0.032(6) 0.036(5) 0.009(6)

loop_
_atom_type_symbol
_atom_type_description
_atom_type_scat_dispersion_real
_atom_type_scat_dispersion_imag
_atom_type_scat_source
C C 0.0033 0.0016 'International Tables Vol C Tables 4.2.6.8 and 6.1.1.4'
H H 0.0000 0.0000 'International Tables Vol C Tables 4.2.6.8 and 6.1.1.4'
N N 0.0061 0.0033 'International Tables Vol C Tables 4.2.6.8 and 6.1.1.4'
O O 0.0106 0.0060 'International Tables Vol C Tables 4.2.6.8 and 6.1.1.4'
F F 0.0171 0.0103 'International Tables Vol C Tables 4.2.6.8 and 6.1.1.4'
Ag Ag -0.8971 1.1015 'International Tables Vol C Tables 4.2.6.8 and 6.1.1.4'

loop_
_geom_angle_atom_site_label_1
_geom_angle_atom_site_label_2
_geom_angle_atom_site_label_3
_geom_angle
_geom_angle_site_symmetry_1
_geom_angle_site_symmetry_3
O1 Ag1 O3 93.3(2) . .
O1 Ag1 C1 124.5(2) . .
O3 Ag1 C1 122.7(4) . .
O1 Ag1 Ag2 130.67(19) . .
O3 Ag1 Ag2 125.98(19) . .
C1 Ag1 Ag2 61.7(5) . .
O1 Ag1 Ag3 82.83(18) . 2_755
O3 Ag1 Ag3 113.3(2) . 2_755
C1 Ag1 Ag3 46.1(4) . 2_755
Ag2 Ag1 Ag3 103.20(4) . 2_755
O1 Ag1 Ag3 138.6(2) . .
O3 Ag1 Ag3 76.88(17) . .
C1 Ag1 Ag3 46.0(4) . .
Ag2 Ag1 Ag3 84.16(4) . .
Ag3 Ag1 Ag3 65.56(3) 2_755 .
O1 Ag1 Ag5 88.13(17) . 2_755
O3 Ag1 Ag5 172.48(19) . 2_755
C1 Ag1 Ag5 51.2(4) . 2_755
Ag2 Ag1 Ag5 57.04(3) . 2_755
Ag3 Ag1 Ag5 59.49(3) 2_755 2_755
Ag3 Ag1 Ag5 97.20(3) . 2_755
C2 Ag2 O5 117.0(4) . .
C2 Ag2 O7 118.8(4) . .
O5 Ag2 O7 123.5(2) . .
C2 Ag2 O9 106.0(3) . .
O5 Ag2 O9 90.0(3) . .
O7 Ag2 O9 83.3(3) . .
C2 Ag2 Ag4 55.0(4) . .
O5 Ag2 Ag4 75.15(18) . .
O7 Ag2 Ag4 149.37(18) . .
O9 Ag2 Ag4 71.8(3) . .
C2 Ag2 Ag1 74.6(4) . .
O5 Ag2 Ag1 129.36(19) . .
O7 Ag2 Ag1 61.3(2) . .
O9 Ag2 Ag1 136.7(2) . .
Ag4 Ag2 Ag1 128.93(5) . .
C2 Ag2 Ag5 49.20(5) . 2_755
O5 Ag2 Ag5 82.59(15) . 2_755
O7 Ag2 Ag5 130.0(2) . 2_755
O9 Ag2 Ag5 143.6(3) . 2_755
Ag4 Ag2 Ag5 71.85(5) . 2_755
Ag1 Ag2 Ag5 69.32(4) . 2_755
C2 Ag2 Ag4 47.2(4) . 2_755
O5 Ag2 Ag4 73.17(17) . 2_755
O7 Ag2 Ag4 161.82(16) . 2_755
O9 Ag2 Ag4 89.9(3) . 2_755
Ag4 Ag2 Ag4 18.16(7) . 2_755
Ag1 Ag2 Ag4 115.73(4) . 2_755
Ag5 Ag2 Ag4 53.79(4) 2_755 2_755
C1 Ag3 O2 126.6(3) . 2_755
C1 Ag3 O4 139.7(5) . .
O2 Ag3 O4 91.3(4) 2_755 .
C1 Ag3 O8 105.7(4) . .
O2 Ag3 O8 88.8(3) 2_755 .
O4 Ag3 O8 85.8(3) . .
C1 Ag3 Ag1 60.32(16) . 2_755
O2 Ag3 Ag1 78.7(2) 2_755 2_755
O4 Ag3 Ag1 126.0(3) . 2_755
O8 Ag3 Ag1 145.56(18) . 2_755
C1 Ag3 Ag1 60.14(16) . .
O2 Ag3 Ag1 169.5(2) 2_755 .
O4 Ag3 Ag1 84.7(2) . .
O8 Ag3 Ag1 81.15(15) . .
Ag1 Ag3 Ag1 111.54(3) 2_755 .
C1 Ag3 Ag5 56.9(5) . .
O2 Ag3 Ag5 77.2(3) 2_755 .
O4 Ag3 Ag5 160.8(3) . .
O8 Ag3 Ag5 78.67(18) . .
Ag1 Ag3 Ag5 67.35(3) 2_755 .
Ag1 Ag3 Ag5 103.81(4) . .
C1 Ag3 Ag3 43.8(5) . 2_755
O2 Ag3 Ag3 133.4(2) 2_755 2_755
O4 Ag3 Ag3 101.9(3) . 2_755
O8 Ag3 Ag3 136.02(15) . 2_755
Ag1 Ag3 Ag3 57.37(3) 2_755 2_755
Ag1 Ag3 Ag3 57.07(3) . 2_755
Ag5 Ag3 Ag3 97.16(2) . 2_755
Ag4 Ag4 C2 76.93(12) 2_755 .
Ag4 Ag4 O6 103.2(3) 2_755 2_755
C2 Ag4 O6 114.1(3) . 2_755
Ag4 Ag4 O1W 77.79(9) 2_755 .
C2 Ag4 O1W 154.72(16) . .
O6 Ag4 O1W 71.9(3) 2_755 .
Ag4 Ag4 Ag2 110.93(16) 2_755 .
C2 Ag4 Ag2 57.75(7) . .
O6 Ag4 Ag2 140.4(3) 2_755 .
O1W Ag4 Ag2 133.79(8) . .
Ag4 Ag4 Ag5 111.67(14) 2_755 .
C2 Ag4 Ag5 53.26(8) . .
O6 Ag4 Ag5 67.7(3) 2_755 .
O1W Ag4 Ag5 139.64(8) . .
Ag2 Ag4 Ag5 81.26(6) . .
Ag4 Ag4 Ag2 50.91(13) 2_755 2_755
C2 Ag4 Ag2 49.22(8) . 2_755
O6 Ag4 Ag2 79.6(2) 2_755 2_755
O1W Ag4 Ag2 112.27(9) . 2_755
Ag2 Ag4 Ag2 106.80(6) . 2_755
Ag5 Ag4 Ag2 61.05(4) . 2_755
Ag4 Ag4 Ag5 51.30(12) 2_755 2_755
C2 Ag4 Ag5 44.46(8) . 2_755
O6 Ag4 Ag5 145.2(2) 2_755 2_755
O1W Ag4 Ag5 116.24(9) . 2_755
Ag2 Ag4 Ag5 59.93(4) . 2_755
Ag5 Ag4 Ag5 97.69(6) . 2_755
Ag2 Ag4 Ag5 65.90(4) 2_755 2_755
O11 Ag5 O10 103.2(2) . .
O11 Ag5 C2 134.31(19) . .
O10 Ag5 C2 122.5(2) . .
O11 Ag5 C1 125.7(3) . .
O10 Ag5 C1 125.49(19) . .
C2 Ag5 C1 23.2(5) . .
O11 Ag5 Ag4 129.5(2) . .
O10 Ag5 Ag4 92.2(2) . .
C2 Ag5 Ag4 52.9(5) . .
C1 Ag5 Ag4 75.8(5) . .
O11 Ag5 Ag2 86.48(17) . 2_755
O10 Ag5 Ag2 155.8(2) . 2_755
C2 Ag5 Ag2 51.04(11) . 2_755
C1 Ag5 Ag2 59.7(2) . 2_755
Ag4 Ag5 Ag2 65.16(5) . 2_755
O11 Ag5 Ag3 110.0(2) . .
O10 Ag5 Ag3 101.9(2) . .
C2 Ag5 Ag3 65.3(4) . .
C1 Ag5 Ag3 43.4(5) . .
Ag4 Ag5 Ag3 113.31(4) . .
Ag2 Ag5 Ag3 95.41(3) 2_755 .
O11 Ag5 Ag4 121.5(2) . 2_755
O10 Ag5 Ag4 109.2(2) . 2_755
C2 Ag5 Ag4 44.2(5) . 2_755
C1 Ag5 Ag4 67.1(5) . 2_755
Ag4 Ag5 Ag4 17.03(6) . 2_755
Ag2 Ag5 Ag4 48.22(4) 2_755 2_755
Ag3 Ag5 Ag4 109.20(4) . 2_755
O11 Ag5 Ag1 75.56(17) . 2_755
O10 Ag5 Ag1 150.1(2) . 2_755
C2 Ag5 Ag1 66.2(3) . 2_755
C1 Ag5 Ag1 50.3(3) . 2_755
Ag4 Ag5 Ag1 111.91(4) . 2_755
Ag2 Ag5 Ag1 53.64(3) 2_755 2_755
Ag3 Ag5 Ag1 53.15(3) . 2_755
Ag4 Ag5 Ag1 95.95(4) 2_755 2_755
N3 Ag6 N1 178.4(3) . .
N5 Ag7 N5 180.0(7) 7_665 .
C2 C1 Ag3 133.8(5) . .
C2 C1 Ag3 133.8(5) . 2_755
Ag3 C1 Ag3 92.4(10) . 2_755
C2 C1 Ag1 113.9(5) . 2_755
Ag3 C1 Ag1 73.6(5) . 2_755
Ag3 C1 Ag1 73.9(5) 2_755 2_755
C2 C1 Ag1 113.9(5) . .
Ag3 C1 Ag1 73.9(5) . .
Ag3 C1 Ag1 73.6(5) 2_755 .
Ag1 C1 Ag1 132.2(11) 2_755 .
C2 C1 Ag5 59.3(5) . .
Ag3 C1 Ag5 79.69(3) . .
Ag3 C1 Ag5 152.3(5) 2_755 .
Ag1 C1 Ag5 78.48(6) 2_755 .
Ag1 C1 Ag5 127.84(13) . .
C2 C1 Ag5 59.3(5) . 2_755
Ag3 C1 Ag5 152.3(5) . 2_755
Ag3 C1 Ag5 79.69(3) 2_755 2_755
Ag1 C1 Ag5 127.84(13) 2_755 2_755
Ag1 C1 Ag5 78.48(6) . 2_755
Ag5 C1 Ag5 118.6(10) . 2_755
C1 C2 Ag4 166.93(12) . 2_755
C1 C2 Ag4 166.93(11) . .
Ag4 C2 Ag4 26.1(2) 2_755 .
C1 C2 Ag5 97.5(5) . .
Ag4 C2 Ag5 91.4(5) 2_755 .
Ag4 C2 Ag5 73.9(4) . .
C1 C2 Ag5 97.5(5) . 2_755
Ag4 C2 Ag5 73.9(4) 2_755 2_755
Ag4 C2 Ag5 91.4(5) . 2_755
Ag5 C2 Ag5 165.0(9) . 2_755
C1 C2 Ag2 104.8(4) . 2_755
Ag4 C2 Ag2 67.3(4) 2_755 2_755
Ag4 C2 Ag2 83.6(5) . 2_755
Ag5 C2 Ag2 79.76(15) . 2_755
Ag5 C2 Ag2 96.4(2) 2_755 2_755
C1 C2 Ag2 104.8(4) . .
Ag4 C2 Ag2 83.6(5) 2_755 .
Ag4 C2 Ag2 67.3(4) . .
Ag5 C2 Ag2 96.4(2) . .
Ag5 C2 Ag2 79.76(15) 2_755 .
Ag2 C2 Ag2 150.4(9) 2_755 .
O1 C3 O2 129.9(10) . .
O1 C3 C4 117.3(10) . .
O2 C3 C4 112.7(10) . .
F3 C4 F1 107.4(13) . .
F3 C4 F2 105.9(13) . .
F1 C4 F2 102.0(14) . .
F3 C4 C3 115.7(11) . .
F1 C4 C3 112.7(10) . .
F2 C4 C3 112.0(11) . .
O3 C5 O4 130.5(11) . .
O3 C5 C6 115.4(10) . .
O4 C5 C6 114.1(11) . .
F5 C6 F4 111.0(18) . .
F5 C6 F6 102.9(13) . .
F4 C6 F6 102.9(13) . .
F5 C6 C5 112.8(11) . .
F4 C6 C5 115.1(11) . .
F6 C6 C5 110.9(15) . .
O5 C7 O6 129.6(10) . .
O5 C7 C8 116.8(9) . .
O6 C7 C8 113.6(10) . .
F7 C8 F8 113.0(14) . .
F7 C8 F9 99.5(12) . .
F8 C8 F9 100.8(14) . .
F7 C8 C7 115.9(12) . .
F8 C8 C7 115.5(10) . .
F9 C8 C7 109.6(13) . .
O8 C9 O7 130.0(9) . .
O8 C9 C10 115.5(8) . .
O7 C9 C10 114.6(7) . .
F12 C10 F11 108.1(10) . .
F12 C10 F10 106.6(12) . .
F11 C10 F10 102.8(12) . .
F12 C10 C9 116.1(8) . .
F11 C10 C9 114.6(10) . .
F10 C10 C9 107.5(9) . .
O9 C11 O10 130.8(11) . .
O9 C11 C12 114.2(10) . .
O10 C11 C12 114.8(9) . .
F13 C12 F15 108.1(12) . .
F13 C12 F14 103.2(14) . .
F15 C12 F14 98.8(13) . .
F13 C12 C11 116.5(10) . .
F15 C12 C11 115.4(11) . .
F14 C12 C11 112.8(10) . .
O11 C13 O12 130.8(9) . .
O11 C13 C14 114.6(8) . .
O12 C13 C14 114.6(9) . .
F17 C14 F18 109.5(18) . .
F17 C14 F16 111.7(17) . .
F18 C14 F16 98.7(10) . .
F17 C14 C13 116.2(10) . .
F18 C14 C13 112.4(12) . .
F16 C14 C13 106.9(14) . .
N2 C15 N1 112.3(9) . .
N2 C16 C17 106.0(9) . .
N2 C16 C21 133.9(10) . .
C17 C16 C21 120.1(10) . .
C18 C17 C16 121.7(10) . .
C18 C17 N1 130.7(9) . .
C16 C17 N1 107.6(8) . .
C17 C18 C19 117.9(11) . .
C18 C19 C20 120.0(11) . .
C21 C20 C19 122.8(12) . .
C20 C21 C16 117.5(12) . .
N3 C22 N4 112.8(8) . .
N4 C23 C28 105.7(8) . .
N4 C23 C24 133.6(9) . .
C28 C23 C24 120.7(9) . .
C25 C24 C23 117.8(12) . .
C24 C25 C26 121.9(12) . .
C27 C26 C25 119.6(11) . .
C26 C27 C28 119.0(11) . .
C27 C28 N3 130.8(9) . .
C27 C28 C23 120.9(9) . .
N3 C28 C23 108.3(8) . .
N5 C29 N6 114.9(12) . .
C31 C30 C35 124.0(15) . .
C31 C30 N6 131.2(13) . .
C35 C30 N6 104.8(11) . .
C30 C31 C32 113.9(16) . .
C31 C32 C33 124.0(16) . .
C34 C33 C32 118.8(16) . .
C35 C34 C33 118.7(15) . .
C34 C35 C30 120.4(14) . .
C34 C35 N5 132.0(12) . .
C30 C35 N5 107.6(11) . .
C37 C36 C38 120.3(13) . .
C41 C37 C36 117.1(11) . .
C39 C38 C36 123.4(12) . .
C38 C39 C40 116.5(10) . .
N8 C40 C41 107.8(9) . .
N8 C40 C39 131.4(10) . .
C41 C40 C39 120.8(10) . .
C37 C41 N7 132.8(10) . .
C37 C41 C40 121.8(10) . .
N7 C41 C40 105.4(10) . .
N7 C42 N8 110.5(10) . .
C15 N1 C17 105.6(8) . .
C15 N1 Ag6 128.8(7) . .
C17 N1 Ag6 125.5(6) . .
C15 N2 C16 108.5(8) . .
C22 N3 C28 105.6(8) . .
C22 N3 Ag6 128.6(6) . .
C28 N3 Ag6 125.6(6) . .
C22 N4 C23 107.5(8) . .
C29 N5 C35 105.9(10) . .
C29 N5 Ag7 130.6(9) . .
C35 N5 Ag7 123.4(8) . .
C29 N6 C30 106.9(10) . .
C42 N7 C41 109.0(9) . .
C42 N8 C40 107.2(9) . .
C3 O1 Ag1 120.1(6) . .
C3 O2 Ag3 125.3(7) . 2_755
C5 O3 Ag1 124.0(7) . .
C5 O4 Ag3 117.6(7) . .
C7 O5 Ag2 126.5(6) . .
C7 O6 Ag4 116.4(8) . 2_755
C9 O7 Ag2 117.7(6) . .
C9 O8 Ag3 126.0(6) . .
C11 O9 Ag2 134.1(7) . .
C11 O10 Ag5 119.7(6) . .
C13 O11 Ag5 128.1(6) . .
Ag4 O1W Ag4 24.42(18) . 2_755

loop_
_geom_bond_atom_site_label_1
_geom_bond_atom_site_label_2
_geom_bond_distance
_geom_bond_site_symmetry_2
Ag1 O1 2.285(7) .
Ag1 O3 2.406(7) .
Ag1 C1 2.643(11) .
Ag1 Ag2 2.8958(16) .
Ag1 Ag3 2.9174(11) 2_755
Ag1 Ag3 2.9270(11) .
Ag1 Ag5 3.3644(13) 2_755
Ag2 C2 2.384(5) .
Ag2 O5 2.391(6) .
Ag2 O7 2.399(7) .
Ag2 O9 2.419(7) .
Ag2 Ag4 2.600(2) .
Ag2 Ag5 3.0172(12) 2_755
Ag2 Ag4 3.129(2) 2_755
Ag3 C1 2.192(19) .
Ag3 O2 2.293(7) 2_755
Ag3 O4 2.301(8) .
Ag3 O8 2.487(7) .
Ag3 Ag1 2.9174(11) 2_755
Ag3 Ag5 3.1409(13) .
Ag3 Ag3 3.1641(15) 2_755
Ag4 Ag4 1.044(3) 2_755
Ag4 C2 2.309(18) .
Ag4 O6 2.346(10) 2_755
Ag4 O1W 2.468(16) .
Ag4 Ag5 2.782(2) .
Ag4 Ag2 3.129(2) 2_755
Ag4 Ag5 3.3129(19) 2_755
Ag5 O11 2.248(6) .
Ag5 O10 2.302(7) .
Ag5 C2 2.321(3) .
Ag5 C1 2.676(14) .
Ag5 Ag2 3.0172(12) 2_755
Ag5 Ag4 3.3129(19) 2_755
Ag5 Ag1 3.3644(13) 2_755
Ag6 N3 2.095(8) .
Ag6 N1 2.098(8) .
Ag7 N5 2.092(9) 7_665
Ag7 N5 2.092(9) .
C1 C2 1.06(3) .
C1 Ag3 2.192(19) 2_755
C1 Ag1 2.643(11) 2_755
C1 Ag5 2.676(14) 2_755
C2 Ag4 2.309(18) 2_755
C2 Ag5 2.321(3) 2_755
C2 Ag2 2.384(5) 2_755
C3 O1 1.226(12) .
C3 O2 1.232(13) .
C3 C4 1.521(14) .
C4 F3 1.232(15) .
C4 F1 1.278(15) .
C4 F2 1.305(16) .
C5 O3 1.232(13) .
C5 O4 1.254(14) .
C5 C6 1.525(17) .
C6 F5 1.256(17) .
C6 F4 1.262(15) .
C6 F6 1.339(19) .
C7 O5 1.203(11) .
C7 O6 1.241(13) .
C7 C8 1.503(16) .
C8 F7 1.277(17) .
C8 F8 1.287(14) .
C8 F9 1.36(2) .
C9 O8 1.222(10) .
C9 O7 1.246(11) .
C9 C10 1.537(13) .
C10 F12 1.270(12) .
C10 F11 1.282(13) .
C10 F10 1.336(15) .
C11 O9 1.221(12) .
C11 O10 1.249(13) .
C11 C12 1.503(15) .
C12 F13 1.260(14) .
C12 F15 1.269(14) .
C12 F14 1.283(15) .
C13 O11 1.229(11) .
C13 O12 1.236(11) .
C13 C14 1.555(15) .
C14 F17 1.200(15) .
C14 F18 1.301(19) .
C14 F16 1.34(2) .
C15 N2 1.314(12) .
C15 N1 1.324(12) .
C16 N2 1.371(12) .
C16 C17 1.389(13) .
C16 C21 1.392(15) .
C17 C18 1.368(14) .
C17 N1 1.401(13) .
C18 C19 1.371(18) .
C19 C20 1.39(2) .
C20 C21 1.341(19) .
C22 N3 1.302(12) .
C22 N4 1.324(12) .
C23 N4 1.361(11) .
C23 C28 1.384(13) .
C23 C24 1.389(15) .
C24 C25 1.347(17) .
C25 C26 1.420(19) .
C26 C27 1.353(17) .
C27 C28 1.379(13) .
C28 N3 1.380(12) .
C29 N5 1.279(14) .
C29 N6 1.310(15) .
C30 C31 1.373(19) .
C30 C35 1.397(16) .
C30 N6 1.409(17) .
C31 C32 1.38(3) .
C32 C33 1.42(3) .
C33 C34 1.37(2) .
C34 C35 1.360(18) .
C35 N5 1.410(16) .
C36 C37 1.386(18) .
C36 C38 1.392(19) .
C37 C41 1.371(16) .
C38 C39 1.340(18) .
C39 C40 1.405(14) .
C40 N8 1.365(14) .
C40 C41 1.389(13) .
C41 N7 1.382(14) .
C42 N7 1.304(15) .
C42 N8 1.342(14) .
O2 Ag3 2.293(7) 2_755
O6 Ag4 2.346(10) 2_755
O1W Ag4 2.468(16) 2_755
